data_4512275
loop_
_publ_author_name
'Gandeepan, Parthasarathy'
'Rajamalli, P.'
'Cheng, Chien-Hong'

_publ_section_title
;
 Palladium-Catalyzed Dehydrogenative \b-Arylation of Simple Saturated
 Carbonyls by Aryl Halides
;
_journal_issue 12
_journal_name_full 'ACS Catalysis'
_journal_page_first 4485
_journal_paper_doi 10.1021/cs501326p
_journal_volume 4
_journal_year 2014
_chemical_formula_sum 'C15 H11 Cl O'
_chemical_formula_weight 242.69
_chemical_name_systematic
; 
 ? 
;
_space_group_IT_number 14
_symmetry_cell_setting monoclinic
_symmetry_space_group_name_Hall '-P 2ybc'
_symmetry_space_group_name_H-M 'P 1 21/c 1'
_atom_sites_solution_hydrogens geom
_atom_sites_solution_primary direct
_atom_sites_solution_secondary difmap
_audit_creation_method SHELXL-97
_cell_angle_alpha 90.00
_cell_angle_beta 96.206(4)
_cell_angle_gamma 90.00
_cell_formula_units_Z 4
_cell_length_a 5.8543(5)
_cell_length_b 22.954(3)
_cell_length_c 8.9509(9)
_cell_measurement_reflns_used 3978
_cell_measurement_temperature 100(2)
_cell_measurement_theta_max 26.3695
_cell_measurement_theta_min 2.8965
_cell_volume 1195.8(2)
_computing_cell_refinement 'SAINT V7.68A (Bruker AXS, 2009)'
_computing_data_collection 'APEX2 (Bruker AXS, 2010)'
_computing_data_reduction 'SAINT V7.68A (Bruker AXS, 2009)'
_computing_molecular_graphics 'SHELXTL (Sheldrick, 2008)'
_computing_publication_material SHELXTL
_computing_structure_refinement 'SHELXL-97 (Sheldrick, 2008)'
_computing_structure_solution 'SHELXS-97 (Sheldrick, 2008)'
_diffrn_ambient_temperature 100(2)
_diffrn_detector_area_resol_mean 8.3333
_diffrn_measured_fraction_theta_full 0.998
_diffrn_measured_fraction_theta_max 0.998
_diffrn_measurement_device_type 'Bruker APEX-II CCD'
_diffrn_measurement_method '\f and \w scans'
_diffrn_radiation_monochromator graphite
_diffrn_radiation_source 'fine-focus sealed tube'
_diffrn_radiation_type MoK\a
_diffrn_radiation_wavelength 0.71073
_diffrn_reflns_av_R_equivalents 0.0267
_diffrn_reflns_av_sigmaI/netI 0.0230
_diffrn_reflns_limit_h_max 7
_diffrn_reflns_limit_h_min -7
_diffrn_reflns_limit_k_max 27
_diffrn_reflns_limit_k_min -28
_diffrn_reflns_limit_l_max 11
_diffrn_reflns_limit_l_min -11
_diffrn_reflns_number 9960
_diffrn_reflns_theta_full 26.39
_diffrn_reflns_theta_max 26.39
_diffrn_reflns_theta_min 1.77
_exptl_absorpt_coefficient_mu 0.298
_exptl_absorpt_correction_T_max 0.9486
_exptl_absorpt_correction_T_min 0.8752
_exptl_absorpt_correction_type multi-scan
_exptl_absorpt_process_details 'SADABS V2008/1 (Bruker AXS)'
_exptl_crystal_colour 'Pale Yellow'
_exptl_crystal_density_diffrn 1.348
_exptl_crystal_density_meas ?
_exptl_crystal_density_method 'not measured'
_exptl_crystal_description Tabullar
_exptl_crystal_F_000 504
_exptl_crystal_size_max 0.25
_exptl_crystal_size_mid 0.20
_exptl_crystal_size_min 0.10
_refine_diff_density_max 0.288
_refine_diff_density_min -0.228
_refine_diff_density_rms 0.065
_refine_ls_extinction_method none
_refine_ls_goodness_of_fit_ref 1.174
_refine_ls_hydrogen_treatment constr
_refine_ls_matrix_type full
_refine_ls_number_parameters 154
_refine_ls_number_reflns 2452
_refine_ls_number_restraints 0
_refine_ls_restrained_S_all 1.174
_refine_ls_R_factor_all 0.0379
_refine_ls_R_factor_gt 0.0304
_refine_ls_shift/su_max 0.000
_refine_ls_shift/su_mean 0.000
_refine_ls_structure_factor_coef Fsqd
_refine_ls_weighting_details 'calc w=1/[\s^2^(Fo^2^)+(0.0512P)^2^+0.4940P] where P=(Fo^2^+2Fc^2^)/3'
_refine_ls_weighting_scheme calc
_refine_ls_wR_factor_gt 0.0829
_refine_ls_wR_factor_ref 0.1085
_reflns_number_gt 2137
_reflns_number_total 2452
_reflns_threshold_expression >2sigma(I)
_cod_data_source_file cs501326p_si_002.cif
_cod_data_source_block 121035lt_0m
_cod_depositor_comments
;
The following automatic conversions were performed:

'_exptl_crystal_density_meas' value 'not measured' was changed to '?'
- the value is perceived as not measured.

Automatic conversion script
Id: cif_fix_values 3008 2015-01-20 13:52:24Z robertas 

 Adding full bibliography for 4512275--4512277.cif.
;
_cod_database_code 4512275

loop_
_symmetry_equiv_pos_as_xyz
'x, y, z'
'-x, y+1/2, -z+1/2'
'-x, -y, -z'
'x, -y-1/2, z-1/2'

loop_
_atom_site_label
_atom_site_type_symbol
_atom_site_fract_x
_atom_site_fract_y
_atom_site_fract_z
_atom_site_U_iso_or_equiv
_atom_site_adp_type
_atom_site_occupancy
_atom_site_symmetry_multiplicity
_atom_site_calc_flag
_atom_site_refinement_flags
Cl1 Cl 0.30566(7) 0.49915(2) 0.77369(5) 0.03328(16) Uani 1 1 d .
O1 O 1.4025(2) 0.24331(6) 0.46420(13) 0.0314(3) Uani 1 1 d .
C1 C 0.5015(3) 0.44553(8) 0.73512(18) 0.0236(4) Uani 1 1 d .
C2 C 0.4891(3) 0.39105(8) 0.79936(18) 0.0242(4) Uani 1 1 d .
H2 H 0.3721 0.3824 0.8617 0.029 Uiso 1 1 calc R
C3 C 0.6494(3) 0.34947(8) 0.77141(17) 0.0224(3) Uani 1 1 d .
H3 H 0.6448 0.3124 0.8181 0.027 Uiso 1 1 calc R
C4 C 0.8187(3) 0.36069(7) 0.67581(16) 0.0187(3) Uani 1 1 d .
C5 C 0.9892(3) 0.31534(7) 0.65706(17) 0.0208(3) Uani 1 1 d .
H5 H 1.0195 0.2894 0.7394 0.025 Uiso 1 1 calc R
C6 C 1.1090(3) 0.30531(7) 0.53957(17) 0.0196(3) Uani 1 1 d .
C7 C 1.0726(3) 0.33512(7) 0.39082(16) 0.0180(3) Uani 1 1 d .
C8 C 0.8635(3) 0.32774(7) 0.30208(17) 0.0195(3) Uani 1 1 d .
H8 H 0.7451 0.3053 0.3387 0.023 Uiso 1 1 calc R
C9 C 0.8276(3) 0.35298(8) 0.16066(17) 0.0226(3) Uani 1 1 d .
H9 H 0.6857 0.3474 0.1002 0.027 Uiso 1 1 calc R
C10 C 0.9988(3) 0.38639(7) 0.10745(17) 0.0237(4) Uani 1 1 d .
H10 H 0.9737 0.4039 0.0109 0.028 Uiso 1 1 calc R
C11 C 1.2809(3) 0.25823(7) 0.55917(18) 0.0236(4) Uani 1 1 d .
H11 H 1.2979 0.2382 0.6525 0.028 Uiso 1 1 calc R
C12 C 1.2069(3) 0.39420(7) 0.19534(18) 0.0237(4) Uani 1 1 d .
H12 H 1.3236 0.4174 0.1592 0.028 Uiso 1 1 calc R
C13 C 1.2449(3) 0.36818(7) 0.33609(18) 0.0214(3) Uani 1 1 d .
H13 H 1.3887 0.3730 0.3950 0.026 Uiso 1 1 calc R
C14 C 0.8245(3) 0.41612(7) 0.61086(17) 0.0212(3) Uani 1 1 d .
H14 H 0.9369 0.4246 0.5450 0.025 Uiso 1 1 calc R
C15 C 0.6692(3) 0.45867(7) 0.64118(18) 0.0236(4) Uani 1 1 d .
H15 H 0.6767 0.4964 0.5985 0.028 Uiso 1 1 calc R

loop_
_atom_site_aniso_label
_atom_site_aniso_U_11
_atom_site_aniso_U_22
_atom_site_aniso_U_33
_atom_site_aniso_U_23
_atom_site_aniso_U_13
_atom_site_aniso_U_12
Cl1 0.0224(2) 0.0309(3) 0.0476(3) -0.01149(19) 0.00860(19) 0.00391(16)
O1 0.0346(7) 0.0344(7) 0.0257(6) -0.0029(5) 0.0054(5) 0.0139(6)
C1 0.0182(7) 0.0256(9) 0.0269(8) -0.0087(7) 0.0026(6) 0.0013(6)
C2 0.0217(8) 0.0308(9) 0.0211(7) -0.0046(7) 0.0061(6) -0.0039(7)
C3 0.0271(8) 0.0235(9) 0.0172(7) -0.0002(6) 0.0042(6) -0.0029(7)
C4 0.0206(7) 0.0212(8) 0.0143(7) -0.0023(6) 0.0020(6) -0.0010(6)
C5 0.0240(8) 0.0193(8) 0.0186(7) 0.0003(6) 0.0009(6) -0.0013(6)
C6 0.0196(7) 0.0196(8) 0.0192(7) -0.0024(6) 0.0005(6) 0.0000(6)
C7 0.0195(7) 0.0173(8) 0.0175(7) -0.0037(6) 0.0034(6) 0.0025(6)
C8 0.0182(7) 0.0207(8) 0.0202(7) -0.0020(6) 0.0044(6) 0.0003(6)
C9 0.0201(7) 0.0281(9) 0.0193(7) -0.0020(6) 0.0012(6) 0.0035(7)
C10 0.0293(8) 0.0239(9) 0.0184(7) 0.0018(6) 0.0055(6) 0.0051(7)
C11 0.0262(8) 0.0231(9) 0.0208(7) -0.0020(6) -0.0008(6) 0.0039(7)
C12 0.0256(8) 0.0209(9) 0.0260(8) -0.0011(6) 0.0093(6) -0.0023(7)
C13 0.0186(7) 0.0222(8) 0.0237(8) -0.0043(6) 0.0035(6) -0.0004(6)
C14 0.0208(7) 0.0227(9) 0.0209(7) -0.0014(6) 0.0055(6) -0.0019(6)
C15 0.0238(8) 0.0202(8) 0.0268(8) -0.0011(6) 0.0032(6) -0.0011(6)

loop_
_atom_type_symbol
_atom_type_description
_atom_type_scat_dispersion_real
_atom_type_scat_dispersion_imag
_atom_type_scat_source
C C 0.0033 0.0016 'International Tables Vol C Tables 4.2.6.8 and 6.1.1.4'
H H 0.0000 0.0000 'International Tables Vol C Tables 4.2.6.8 and 6.1.1.4'
O O 0.0106 0.0060 'International Tables Vol C Tables 4.2.6.8 and 6.1.1.4'
Cl Cl 0.1484 0.1585 'International Tables Vol C Tables 4.2.6.8 and 6.1.1.4'

loop_
_geom_angle_atom_site_label_1
_geom_angle_atom_site_label_2
_geom_angle_atom_site_label_3
_geom_angle
C2 C1 C15 121.31(15)
C2 C1 Cl1 119.44(12)
C15 C1 Cl1 119.25(14)
C3 C2 C1 118.88(15)
C3 C2 H2 120.6
C1 C2 H2 120.6
C2 C3 C4 121.54(16)
C2 C3 H3 119.2
C4 C3 H3 119.2
C14 C4 C3 118.09(15)
C14 C4 C5 123.41(14)
C3 C4 C5 118.37(15)
C6 C5 C4 129.09(15)
C6 C5 H5 115.5
C4 C5 H5 115.5
C5 C6 C11 116.06(14)
C5 C6 C7 125.67(14)
C11 C6 C7 118.17(13)
C13 C7 C8 119.34(14)
C13 C7 C6 121.66(14)
C8 C7 C6 118.95(14)
C9 C8 C7 120.38(15)
C9 C8 H8 119.8
C7 C8 H8 119.8
C10 C9 C8 120.04(15)
C10 C9 H9 120.0
C8 C9 H9 120.0
C9 C10 C12 119.95(15)
C9 C10 H10 120.0
C12 C10 H10 120.0
O1 C11 C6 124.57(15)
O1 C11 H11 117.7
C6 C11 H11 117.7
C10 C12 C13 120.18(15)
C10 C12 H12 119.9
C13 C12 H12 119.9
C12 C13 C7 120.10(15)
C12 C13 H13 119.9
C7 C13 H13 119.9
C15 C14 C4 120.99(14)
C15 C14 H14 119.5
C4 C14 H14 119.5
C14 C15 C1 119.16(16)
C14 C15 H15 120.4
C1 C15 H15 120.4

loop_
_geom_bond_atom_site_label_1
_geom_bond_atom_site_label_2
_geom_bond_distance
Cl1 C1 1.7421(17)
O1 C11 1.216(2)
C1 C2 1.382(2)
C1 C15 1.393(2)
C2 C3 1.380(2)
C2 H2 0.9500
C3 C4 1.402(2)
C3 H3 0.9500
C4 C14 1.401(2)
C4 C5 1.464(2)
C5 C6 1.345(2)
C5 H5 0.9500
C6 C11 1.474(2)
C6 C7 1.492(2)
C7 C13 1.393(2)
C7 C8 1.396(2)
C8 C9 1.387(2)
C8 H8 0.9500
C9 C10 1.386(2)
C9 H9 0.9500
C10 C12 1.389(2)
C10 H10 0.9500
C11 H11 0.9500
C12 C13 1.390(2)
C12 H12 0.9500
C13 H13 0.9500
C14 C15 1.381(2)
C14 H14 0.9500
C15 H15 0.9500
